data_7039441
loop_
_publ_author_name
'Duan, Yu-Lai'
'He, Jia-Xuan'
'Wang, Wei'
'Zhou, Jing-Jing'
'Huang, Yong'
'Yang, Ying'

_publ_section_title
;
 Synthesis and characterization of dinuclear rare-earth complexes
 supported by amine-bridged bis(phenolate) ligands and their catalytic
 activity for the ring-opening polymerization of l-lactide.
;
_journal_issue 26
_journal_name_full 'Dalton transactions (Cambridge, England : 2003)'
_journal_page_first 10807
_journal_page_last 10820
_journal_paper_doi 10.1039/c6dt01486k
_journal_volume 45
_journal_year 2016
_chemical_formula_moiety 'C120 H135 N2 O12 Y2, C6, 4(C4 O)'
_chemical_formula_sum 'C142 H135 N2 O16 Y2'
_chemical_formula_weight 2303.34
_chemical_name_systematic
; 
 ? 
;
_space_group_IT_number 14
_symmetry_cell_setting monoclinic
_symmetry_space_group_name_Hall '-P 2yn'
_symmetry_space_group_name_H-M 'P 1 21/n 1'
_atom_sites_solution_hydrogens geom
_atom_sites_solution_primary direct
_atom_sites_solution_secondary difmap
_audit_creation_method SHELXL-97
_audit_update_record
;
2016-04-01 deposited with the CCDC.
2016-06-02 downloaded from the CCDC.
;
_cell_angle_alpha 90.00
_cell_angle_beta 91.508(3)
_cell_angle_gamma 90.00
_cell_formula_units_Z 2
_cell_length_a 14.2115(4)
_cell_length_b 20.6791(7)
_cell_length_c 20.7108(6)
_cell_measurement_reflns_used 2604
_cell_measurement_temperature 293(2)
_cell_measurement_theta_max 28.8303
_cell_measurement_theta_min 3.2850
_cell_volume 6084.4(3)
_computing_cell_refinement 'Bruker XSCANS'
_computing_data_collection 'Bruker XSCANS'
_computing_data_reduction 'Bruker SHELXTL'
_computing_molecular_graphics 'Bruker SHELXTL'
_computing_publication_material 'Bruker SHELXTL'
_computing_structure_refinement 'SHELXL-97 (Sheldrick, 1997)'
_computing_structure_solution 'SHELXS-97 (Sheldrick, 1990)'
_diffrn_ambient_temperature 293(2)
_diffrn_measured_fraction_theta_full 0.992
_diffrn_measured_fraction_theta_max 0.992
_diffrn_measurement_device_type 'SuperNova, Dual, Cu at zero, Eos'
_diffrn_measurement_method '\w scans'
_diffrn_radiation_monochromator graphite
_diffrn_radiation_source 'fine-focus sealed tube'
_diffrn_radiation_type MoK\a
_diffrn_radiation_wavelength 0.71073
_diffrn_reflns_av_R_equivalents 0.0643
_diffrn_reflns_av_sigmaI/netI 0.1296
_diffrn_reflns_limit_h_max 16
_diffrn_reflns_limit_h_min -15
_diffrn_reflns_limit_k_max 24
_diffrn_reflns_limit_k_min -23
_diffrn_reflns_limit_l_max 24
_diffrn_reflns_limit_l_min -16
_diffrn_reflns_number 19311
_diffrn_reflns_theta_full 25.00
_diffrn_reflns_theta_max 25.00
_diffrn_reflns_theta_min 3.28
_exptl_absorpt_coefficient_mu 1.015
_exptl_absorpt_correction_T_max 1.00000
_exptl_absorpt_correction_T_min 0.96860
_exptl_absorpt_correction_type multi-scan
_exptl_crystal_colour colorless
_exptl_crystal_density_diffrn 1.257
_exptl_crystal_density_method 'not measured'
_exptl_crystal_description block
_exptl_crystal_F_000 2414
_exptl_crystal_size_max 0.18
_exptl_crystal_size_mid 0.16
_exptl_crystal_size_min 0.10
_refine_diff_density_max 0.837
_refine_diff_density_min -0.819
_refine_diff_density_rms 0.099
_refine_ls_extinction_method none
_refine_ls_goodness_of_fit_ref 1.010
_refine_ls_hydrogen_treatment mixed
_refine_ls_matrix_type full
_refine_ls_number_parameters 775
_refine_ls_number_reflns 10628
_refine_ls_number_restraints 1711
_refine_ls_restrained_S_all 1.005
_refine_ls_R_factor_all 0.1330
_refine_ls_R_factor_gt 0.0755
_refine_ls_shift/su_max 0.000
_refine_ls_shift/su_mean 0.000
_refine_ls_structure_factor_coef Fsqd
_refine_ls_weighting_details 'calc w=1/[\s^2^(Fo^2^)+(0.0100P)^2^+22.0000P] where P=(Fo^2^+2Fc^2^)/3'
_refine_ls_weighting_scheme calc
_refine_ls_wR_factor_gt 0.1326
_refine_ls_wR_factor_ref 0.1500
_reflns_number_gt 6696
_reflns_number_total 10628
_reflns_threshold_expression >2sigma(I)
_cod_data_source_file c6dt01486k1.cif
_cod_data_source_block hy122
_cod_depositor_comments
;
The following automatic conversions were performed:

'_symmetry_cell_setting' value 'Monoclinic' changed to 'monoclinic'
according to
/usr/data/users/saulius/crontab/automatic-downloads/rss-feeds/RSC/lib/dictionaries/cif_core.dic
dictionary named 'cif_core.dic' version 2.4.2 from 2011-04-26.

Automatic conversion script
Id: cif_fix_values 4268 2015-11-12 08:31:59Z antanas 

 Adding full bibliography for 7039431--7039442.cif.
;
_cod_original_sg_symbol_H-M 'P 21/n'
_cod_database_code 7039441

loop_
_symmetry_equiv_pos_as_xyz
'x, y, z'
'-x+1/2, y+1/2, -z+1/2'
'-x, -y, -z'
'x-1/2, -y-1/2, z-1/2'

loop_
_atom_site_label
_atom_site_type_symbol
_atom_site_fract_x
_atom_site_fract_y
_atom_site_fract_z
_atom_site_U_iso_or_equiv
_atom_site_adp_type
_atom_site_occupancy
_atom_site_symmetry_multiplicity
_atom_site_calc_flag
_atom_site_refinement_flags
_atom_site_disorder_assembly
_atom_site_disorder_group
Y1 Y -0.00859(3) 0.53533(3) 0.12617(2) 0.01419(13) Uani 1 1 d . . .
O1 O -0.0620(2) 0.51427(17) 0.22078(15) 0.0186(8) Uani 1 1 d . . .
O2 O 0.1422(2) 0.53174(17) 0.14423(15) 0.0170(8) Uani 1 1 d . . .
O3 O -0.0637(2) 0.46998(17) 0.04195(15) 0.0169(8) Uani 1 1 d . . .
O4 O -0.0080(2) 0.40164(16) -0.03137(15) 0.0180(8) Uani 1 1 d . . .
O5 O -0.1746(2) 0.56273(19) 0.10997(16) 0.0241(9) Uani 1 1 d . B .
O6 O -0.0015(2) 0.64415(17) 0.16441(16) 0.0208(8) Uani 1 1 d . . .
O7 O 0.8253(6) 0.2658(4) 0.0649(4) 0.133(3) Uani 1 1 d . C .
N1 N 0.0263(3) 0.4160(2) 0.14247(18) 0.0151(10) Uani 1 1 d . . .
C1 C -0.0727(3) 0.4670(3) 0.2633(2) 0.0173(10) Uani 1 1 d U . .
C2 C -0.0856(3) 0.4798(2) 0.3304(2) 0.0169(10) Uani 1 1 d U . .
C3 C -0.0918(4) 0.4274(3) 0.3718(2) 0.0190(10) Uani 1 1 d U . .
H3A H -0.1007 0.4358 0.4153 0.023 Uiso 1 1 calc R . .
C4 C -0.0857(4) 0.3630(3) 0.3526(2) 0.0180(10) Uani 1 1 d U . .
C5 C -0.0747(3) 0.3516(3) 0.2870(2) 0.0166(10) Uani 1 1 d U . .
H5A H -0.0709 0.3092 0.2722 0.020 Uiso 1 1 calc R . .
C6 C -0.0693(3) 0.4025(2) 0.2428(2) 0.0136(10) Uani 1 1 d U . .
C7 C -0.0589(3) 0.3874(3) 0.1720(2) 0.0153(10) Uani 1 1 d U . .
H7A H -0.0568 0.3408 0.1668 0.018 Uiso 1 1 calc R . .
H7B H -0.1143 0.4030 0.1485 0.018 Uiso 1 1 calc R . .
C8 C 0.1091(3) 0.4047(3) 0.1861(2) 0.0166(10) Uani 1 1 d U . .
H8A H 0.1127 0.3589 0.1960 0.020 Uiso 1 1 calc R . .
H8B H 0.0994 0.4275 0.2263 0.020 Uiso 1 1 calc R . .
C9 C 0.2017(3) 0.4257(3) 0.1597(2) 0.0165(10) Uani 1 1 d U . .
C10 C 0.2747(3) 0.3810(3) 0.1561(2) 0.0181(10) Uani 1 1 d U . .
H10A H 0.2632 0.3382 0.1671 0.022 Uiso 1 1 calc R . .
C11 C 0.3630(4) 0.3981(3) 0.1370(2) 0.0177(10) Uani 1 1 d U . .
C12 C 0.3759(4) 0.4631(3) 0.1204(2) 0.0193(10) Uani 1 1 d U . .
H12A H 0.4352 0.4759 0.1073 0.023 Uiso 1 1 calc R . .
C13 C 0.3056(3) 0.5099(3) 0.1221(2) 0.0169(10) Uani 1 1 d U . .
C14 C 0.2144(4) 0.4908(3) 0.1415(2) 0.0171(10) Uani 1 1 d U . .
C15 C 0.0403(3) 0.3864(3) 0.0786(2) 0.0166(10) Uani 1 1 d U . .
H15A H 0.0215 0.3414 0.0798 0.020 Uiso 1 1 calc R . .
H15B H 0.1066 0.3880 0.0688 0.020 Uiso 1 1 calc R . .
C16 C -0.0164(4) 0.4212(3) 0.0257(2) 0.0160(11) Uani 1 1 d U . .
C17 C -0.0887(4) 0.5501(3) 0.3553(2) 0.0194(11) Uani 1 1 d U . .
C18 C 0.0058(4) 0.5828(3) 0.3417(2) 0.0260(13) Uani 1 1 d U . .
H18A H 0.0163 0.5821 0.2961 0.039 Uiso 1 1 calc R . .
H18B H 0.0557 0.5599 0.3639 0.039 Uiso 1 1 calc R . .
H18C H 0.0046 0.6267 0.3565 0.039 Uiso 1 1 calc R . .
C19 C -0.1002(4) 0.5532(3) 0.4291(2) 0.0268(13) Uani 1 1 d U . .
H19A H -0.1588 0.5335 0.4401 0.040 Uiso 1 1 calc R . .
H19B H -0.0999 0.5976 0.4428 0.040 Uiso 1 1 calc R . .
H19C H -0.0491 0.5306 0.4502 0.040 Uiso 1 1 calc R . .
C20 C -0.1734(4) 0.5864(3) 0.3253(2) 0.0217(10) Uani 1 1 d U . .
C21 C -0.1661(4) 0.6470(3) 0.2976(3) 0.0296(12) Uani 1 1 d U . .
H21A H -0.1072 0.6658 0.2931 0.036 Uiso 1 1 calc R . .
C22 C -0.2471(4) 0.6802(3) 0.2763(3) 0.0365(13) Uani 1 1 d U . .
H22A H -0.2413 0.7210 0.2579 0.044 Uiso 1 1 calc R . .
C23 C -0.3349(4) 0.6535(3) 0.2821(3) 0.0331(13) Uani 1 1 d U . .
H23A H -0.3883 0.6760 0.2681 0.040 Uiso 1 1 calc R . .
C24 C -0.3426(4) 0.5928(3) 0.3089(3) 0.0336(13) Uani 1 1 d U . .
H24A H -0.4016 0.5739 0.3126 0.040 Uiso 1 1 calc R . .
C25 C -0.2627(4) 0.5596(3) 0.3305(2) 0.0289(11) Uani 1 1 d U . .
H25A H -0.2690 0.5188 0.3487 0.035 Uiso 1 1 calc R . .
C26 C -0.0832(4) 0.3088(3) 0.4036(2) 0.0196(11) Uani 1 1 d U . .
C27 C 0.0151(4) 0.3108(3) 0.4369(2) 0.0250(13) Uani 1 1 d U . .
H27A H 0.0249 0.3524 0.4564 0.037 Uiso 1 1 calc R . .
H27B H 0.0623 0.3032 0.4055 0.037 Uiso 1 1 calc R . .
H27C H 0.0191 0.2779 0.4696 0.037 Uiso 1 1 calc R . .
C28 C -0.0947(4) 0.2414(3) 0.3734(2) 0.0277(13) Uani 1 1 d U . .
H28A H -0.1553 0.2383 0.3521 0.042 Uiso 1 1 calc R . .
H28B H -0.0895 0.2092 0.4067 0.042 Uiso 1 1 calc R . .
H28C H -0.0464 0.2346 0.3426 0.042 Uiso 1 1 calc R . .
C29 C -0.1619(4) 0.3194(3) 0.4515(2) 0.0245(11) Uani 1 1 d U . .
C30 C -0.1451(4) 0.3322(3) 0.5165(2) 0.0273(11) Uani 1 1 d U . .
H30A H -0.0834 0.3358 0.5321 0.033 Uiso 1 1 calc R . .
C31 C -0.2189(4) 0.3400(3) 0.5588(3) 0.0335(13) Uani 1 1 d U . .
H31A H -0.2060 0.3496 0.6020 0.040 Uiso 1 1 calc R . .
C32 C -0.3087(5) 0.3335(4) 0.5374(3) 0.0514(15) Uani 1 1 d U . .
H32A H -0.3578 0.3365 0.5661 0.062 Uiso 1 1 calc R . .
C33 C -0.3275(5) 0.3226(4) 0.4727(3) 0.0591(16) Uani 1 1 d U . .
H33A H -0.3894 0.3194 0.4574 0.071 Uiso 1 1 calc R . .
C34 C -0.2544(4) 0.3162(3) 0.4305(3) 0.0392(13) Uani 1 1 d U . .
H34A H -0.2681 0.3097 0.3868 0.047 Uiso 1 1 calc R . .
C35 C 0.4450(4) 0.3500(3) 0.1329(2) 0.0191(11) Uani 1 1 d U . .
C36 C 0.4751(4) 0.3475(3) 0.0618(3) 0.0378(15) Uani 1 1 d U . .
H36A H 0.4939 0.3899 0.0483 0.057 Uiso 1 1 calc R . .
H36B H 0.4232 0.3329 0.0350 0.057 Uiso 1 1 calc R . .
H36C H 0.5270 0.3181 0.0579 0.057 Uiso 1 1 calc R . .
C37 C 0.4160(4) 0.2821(3) 0.1525(3) 0.0319(14) Uani 1 1 d U . .
H37A H 0.3966 0.2824 0.1965 0.048 Uiso 1 1 calc R . .
H37B H 0.4684 0.2532 0.1483 0.048 Uiso 1 1 calc R . .
H37C H 0.3647 0.2678 0.1250 0.048 Uiso 1 1 calc R . .
C38 C 0.5277(4) 0.3698(3) 0.1778(2) 0.0220(11) Uani 1 1 d U . .
C39 C 0.6173(4) 0.3459(3) 0.1685(3) 0.0277(12) Uani 1 1 d U . .
H39A H 0.6281 0.3198 0.1329 0.033 Uiso 1 1 calc R . .
C40 C 0.6912(4) 0.3601(3) 0.2111(3) 0.0330(13) Uani 1 1 d U . .
H40A H 0.7509 0.3440 0.2031 0.040 Uiso 1 1 calc R . .
C41 C 0.6776(4) 0.3975(3) 0.2647(3) 0.0327(13) Uani 1 1 d U . .
H41A H 0.7273 0.4065 0.2934 0.039 Uiso 1 1 calc R . .
C42 C 0.5894(4) 0.4212(3) 0.2751(3) 0.0280(12) Uani 1 1 d U . .
H42A H 0.5792 0.4466 0.3113 0.034 Uiso 1 1 calc R . .
C43 C 0.5146(4) 0.4079(3) 0.2323(2) 0.0243(11) Uani 1 1 d U . .
H43A H 0.4553 0.4246 0.2402 0.029 Uiso 1 1 calc R . .
C44 C 0.3274(4) 0.5813(3) 0.1070(2) 0.0202(11) Uani 1 1 d U . .
C45 C 0.2576(4) 0.6077(3) 0.0553(2) 0.0275(13) Uani 1 1 d U . .
H45A H 0.2722 0.6521 0.0465 0.041 Uiso 1 1 calc R . .
H45B H 0.1947 0.6047 0.0707 0.041 Uiso 1 1 calc R . .
H45C H 0.2625 0.5828 0.0164 0.041 Uiso 1 1 calc R . .
C46 C 0.4267(4) 0.5888(3) 0.0797(3) 0.0300(14) Uani 1 1 d U . .
H46A H 0.4726 0.5728 0.1106 0.045 Uiso 1 1 calc R . .
H46B H 0.4387 0.6337 0.0714 0.045 Uiso 1 1 calc R . .
H46C H 0.4306 0.5648 0.0403 0.045 Uiso 1 1 calc R . .
C47 C 0.3297(4) 0.6223(3) 0.1689(2) 0.0229(11) Uani 1 1 d U . .
C48 C 0.3240(4) 0.6898(3) 0.1665(3) 0.0301(12) Uani 1 1 d U . .
H48A H 0.3121 0.7098 0.1269 0.036 Uiso 1 1 calc R . .
C49 C 0.3354(4) 0.7275(3) 0.2211(3) 0.0364(13) Uani 1 1 d U . .
H49A H 0.3303 0.7723 0.2178 0.044 Uiso 1 1 calc R . .
C50 C 0.3539(5) 0.6999(3) 0.2797(3) 0.0421(14) Uani 1 1 d U . .
H50A H 0.3622 0.7253 0.3165 0.051 Uiso 1 1 calc R . .
C51 C 0.3601(5) 0.6334(3) 0.2837(3) 0.0471(14) Uani 1 1 d U . .
H51A H 0.3725 0.6138 0.3235 0.056 Uiso 1 1 calc R . .
C52 C 0.3481(4) 0.5952(3) 0.2286(3) 0.0346(12) Uani 1 1 d U . .
H52A H 0.3527 0.5505 0.2323 0.041 Uiso 1 1 calc R . .
C53 C -0.2245(4) 0.5719(3) 0.0486(3) 0.0356(14) Uani 1 1 d U B .
H53A H -0.1951 0.5472 0.0149 0.043 Uiso 1 1 calc R . .
H53B H -0.2247 0.6172 0.0365 0.043 Uiso 1 1 calc R . .
C54 C -0.3230(4) 0.5486(4) 0.0587(3) 0.0481(16) Uani 1 1 d U . .
H54A H -0.3761 0.5578 0.0332 0.058 Uiso 1 1 calc R A 1
C55 C -0.3343(9) 0.5502(8) 0.1338(5) 0.037(2) Uani 0.50 1 d PU B 2
H55A H -0.3603 0.5912 0.1475 0.045 Uiso 0.50 1 calc PR B 2
H55B H -0.3746 0.5154 0.1479 0.045 Uiso 0.50 1 calc PR B 2
C55' C -0.3194(9) 0.5126(8) 0.1106(6) 0.041(2) Uani 0.50 1 d PU B 1
H55C H -0.3555 0.4760 0.1181 0.050 Uiso 0.50 1 calc PR B 1
C56 C -0.2436(4) 0.5423(4) 0.1573(3) 0.0421(12) Uani 1 1 d U . .
H56A H -0.2424 0.5461 0.2021 0.050 Uiso 1 1 calc R B 1
C57 C 0.0833(4) 0.6726(3) 0.1931(3) 0.0304(12) Uani 1 1 d U . .
H57A H 0.1387 0.6485 0.1811 0.036 Uiso 1 1 calc R . .
H57B H 0.0802 0.6735 0.2398 0.036 Uiso 1 1 calc R . .
C58 C 0.0854(4) 0.7399(3) 0.1660(3) 0.0373(14) Uani 1 1 d U . .
H58A H 0.1113 0.7405 0.1232 0.045 Uiso 1 1 calc R . .
H58B H 0.1216 0.7688 0.1940 0.045 Uiso 1 1 calc R . .
C59 C -0.0181(4) 0.7578(3) 0.1641(3) 0.0373(15) Uani 1 1 d U . .
H59A H -0.0394 0.7700 0.2065 0.045 Uiso 1 1 calc R . .
H59B H -0.0309 0.7929 0.1340 0.045 Uiso 1 1 calc R . .
C60 C -0.0639(4) 0.6955(3) 0.1411(3) 0.0302(13) Uani 1 1 d U . .
H60A H -0.1260 0.6909 0.1589 0.036 Uiso 1 1 calc R . .
H60B H -0.0697 0.6947 0.0944 0.036 Uiso 1 1 calc R . .
C61 C 0.9128(6) 0.2336(5) 0.0324(4) 0.085(2) Uani 1 1 d U C .
C62 C 0.8681(6) 0.1876(4) -0.0128(4) 0.076(2) Uani 1 1 d U . .
C63 C 0.8037(14) 0.1584(10) 0.0201(10) 0.074(3) Uani 0.50 1 d PU C 2
C63' C 0.7727(14) 0.1799(11) 0.0022(11) 0.078(3) Uani 0.50 1 d PU C 1
C64 C 0.7381(6) 0.2243(4) 0.0398(4) 0.076(2) Uani 1 1 d U . .
C65 C 0.1806(6) 0.4384(4) 0.3641(4) 0.0607(18) Uani 1 1 d U . .
C66 C 0.2335(7) 0.4944(4) 0.3395(4) 0.0561(18) Uani 0.80 1 d PU D 2
C67 C 0.3384(7) 0.4770(4) 0.3400(5) 0.0502(17) Uani 0.80 1 d PU D 2
C66' C 0.209(3) 0.4675(18) 0.4150(16) 0.056(3) Uani 0.20 1 d PU D 1
C67' C 0.316(3) 0.4785(17) 0.4205(17) 0.057(3) Uani 0.20 1 d PU D 1
C68 C 0.2433(7) 0.3832(4) 0.3498(4) 0.0735(18) Uani 1 1 d U D .
O8 O 0.3397(6) 0.4176(6) 0.3583(5) 0.196(5) Uani 1 1 d U . .
C69 C -0.4807(8) 0.4528(6) 0.5337(6) 0.117(3) Uani 1 1 d U . .
C71 C -0.5961(11) 0.5151(8) 0.5268(7) 0.158(4) Uani 1 1 d U . .
C70 C -0.516(2) 0.5238(16) 0.5278(14) 0.138(4) Uani 0.50 1 d PU . 1
C70' C -0.5507(18) 0.4879(14) 0.5728(12) 0.127(4) Uani 0.50 1 d PU . 1

loop_
_atom_site_aniso_label
_atom_site_aniso_U_11
_atom_site_aniso_U_22
_atom_site_aniso_U_33
_atom_site_aniso_U_23
_atom_site_aniso_U_13
_atom_site_aniso_U_12
Y1 0.0170(3) 0.0117(3) 0.0138(2) 0.0009(2) -0.00157(18) 0.0001(3)
O1 0.023(2) 0.018(2) 0.0149(18) 0.0025(15) 0.0012(15) 0.0039(17)
O2 0.0162(18) 0.0133(19) 0.0216(18) 0.0021(16) 0.0008(14) -0.0005(18)
O3 0.0203(19) 0.013(2) 0.0169(17) 0.0017(15) -0.0029(14) -0.0021(17)
O4 0.031(2) 0.011(2) 0.0117(18) 0.0007(15) -0.0009(15) -0.0020(17)
O5 0.0149(19) 0.036(2) 0.021(2) -0.0023(17) -0.0029(15) 0.0006(19)
O6 0.023(2) 0.016(2) 0.023(2) 0.0009(16) -0.0046(16) -0.0005(18)
O7 0.154(7) 0.113(7) 0.132(7) -0.005(5) -0.014(5) -0.028(6)
N1 0.016(2) 0.016(2) 0.013(2) 0.0014(18) -0.0007(17) 0.002(2)
C1 0.017(2) 0.020(2) 0.0152(19) 0.0016(19) -0.0002(17) -0.001(2)
C2 0.018(2) 0.017(2) 0.015(2) 0.0003(18) -0.0033(18) -0.001(2)
C3 0.022(2) 0.020(2) 0.0153(19) -0.0027(18) -0.0022(18) -0.003(2)
C4 0.019(2) 0.020(2) 0.015(2) -0.0010(19) -0.0017(18) -0.004(2)
C5 0.016(2) 0.014(2) 0.019(2) 0.0005(19) -0.0010(18) -0.003(2)
C6 0.014(2) 0.015(2) 0.011(2) 0.0009(18) -0.0003(18) 0.000(2)
C7 0.015(2) 0.014(2) 0.017(2) -0.001(2) 0.0004(19) -0.004(2)
C8 0.017(2) 0.016(2) 0.017(2) 0.0027(18) -0.0023(18) -0.002(2)
C9 0.017(2) 0.019(2) 0.013(2) 0.0016(19) -0.0016(19) 0.002(2)
C10 0.022(2) 0.017(2) 0.015(2) 0.0007(18) -0.0028(18) 0.000(2)
C11 0.020(2) 0.020(2) 0.013(2) -0.0013(19) 0.0012(18) 0.002(2)
C12 0.020(2) 0.022(2) 0.0155(19) -0.0046(19) 0.0041(17) -0.001(2)
C13 0.017(2) 0.021(2) 0.012(2) 0.0001(19) -0.0011(18) -0.002(2)
C14 0.020(2) 0.017(2) 0.014(2) -0.0020(18) -0.0030(18) -0.001(2)
C15 0.016(2) 0.019(2) 0.014(2) -0.001(2) 0.0019(19) -0.004(2)
C16 0.017(3) 0.011(3) 0.020(3) 0.002(2) 0.001(2) -0.004(2)
C17 0.027(2) 0.017(3) 0.014(2) -0.0001(19) -0.0027(19) 0.002(2)
C18 0.036(3) 0.019(3) 0.023(3) -0.006(2) -0.006(2) -0.004(3)
C19 0.043(3) 0.020(3) 0.016(3) -0.003(2) -0.004(2) 0.000(3)
C20 0.029(2) 0.023(2) 0.014(2) -0.0003(19) 0.0009(19) 0.004(2)
C21 0.037(2) 0.026(2) 0.026(2) 0.002(2) -0.002(2) 0.001(2)
C22 0.047(3) 0.030(3) 0.032(3) 0.006(2) -0.005(2) 0.009(3)
C23 0.038(3) 0.037(3) 0.024(2) 0.002(2) 0.002(2) 0.014(3)
C24 0.034(3) 0.037(3) 0.030(3) 0.002(2) 0.006(2) 0.002(3)
C25 0.033(2) 0.028(2) 0.025(2) 0.003(2) 0.002(2) 0.004(2)
C26 0.022(2) 0.020(3) 0.017(2) 0.002(2) -0.002(2) -0.005(2)
C27 0.028(3) 0.027(3) 0.020(3) 0.006(2) -0.003(2) 0.006(3)
C28 0.041(3) 0.021(3) 0.022(3) 0.005(2) -0.002(2) -0.004(3)
C29 0.028(2) 0.028(2) 0.017(2) -0.001(2) 0.0007(19) -0.005(2)
C30 0.029(2) 0.033(3) 0.020(2) -0.002(2) -0.001(2) 0.000(2)
C31 0.040(3) 0.042(3) 0.019(2) -0.005(2) 0.001(2) -0.001(3)
C32 0.048(3) 0.075(4) 0.031(3) -0.011(3) 0.011(3) -0.005(3)
C33 0.046(3) 0.089(4) 0.042(3) -0.015(3) 0.005(3) -0.007(3)
C34 0.034(3) 0.062(3) 0.022(2) -0.011(2) 0.003(2) -0.006(3)
C35 0.020(2) 0.019(2) 0.019(2) -0.005(2) 0.001(2) 0.004(2)
C36 0.038(3) 0.048(4) 0.027(3) -0.006(3) 0.000(3) 0.018(3)
C37 0.027(3) 0.024(3) 0.044(3) -0.010(3) -0.004(3) 0.005(3)
C38 0.020(2) 0.020(2) 0.026(2) 0.000(2) 0.0026(19) 0.000(2)
C39 0.023(2) 0.026(3) 0.034(3) -0.008(2) 0.001(2) 0.001(2)
C40 0.021(3) 0.030(3) 0.048(3) 0.003(3) 0.000(2) 0.000(3)
C41 0.026(3) 0.031(3) 0.041(3) 0.003(3) -0.011(2) -0.001(3)
C42 0.026(3) 0.029(3) 0.029(3) -0.001(2) -0.002(2) 0.000(3)
C43 0.021(2) 0.026(2) 0.026(2) 0.000(2) 0.0004(19) 0.002(2)
C44 0.021(2) 0.021(3) 0.019(2) 0.000(2) 0.001(2) -0.004(2)
C45 0.037(3) 0.021(3) 0.024(3) 0.010(2) -0.004(2) -0.007(3)
C46 0.033(3) 0.024(3) 0.034(3) -0.004(3) 0.016(3) -0.011(3)
C47 0.024(2) 0.022(2) 0.023(2) -0.001(2) 0.0048(19) -0.002(2)
C48 0.039(3) 0.021(2) 0.030(2) 0.000(2) 0.004(2) -0.007(2)
C49 0.049(3) 0.023(3) 0.037(3) -0.008(2) 0.004(2) -0.006(3)
C50 0.059(3) 0.032(3) 0.035(3) -0.015(3) 0.002(3) 0.000(3)
C51 0.072(3) 0.036(3) 0.033(3) -0.004(3) -0.005(3) 0.005(3)
C52 0.050(2) 0.025(2) 0.028(2) -0.004(2) -0.001(2) 0.004(2)
C53 0.025(3) 0.058(4) 0.024(3) 0.010(3) 0.000(2) 0.012(3)
C54 0.022(3) 0.092(4) 0.030(3) -0.002(3) -0.003(2) 0.000(3)
C55 0.029(4) 0.059(4) 0.024(4) 0.001(4) 0.008(3) 0.000(4)
C55' 0.022(4) 0.063(5) 0.040(5) 0.011(4) 0.003(4) -0.004(4)
C56 0.032(2) 0.064(3) 0.030(2) 0.001(2) 0.004(2) 0.002(3)
C57 0.034(3) 0.020(3) 0.037(3) -0.004(2) -0.003(2) -0.002(2)
C58 0.051(3) 0.024(3) 0.037(3) 0.000(2) -0.001(3) -0.010(3)
C59 0.052(4) 0.016(3) 0.043(3) 0.002(3) -0.018(3) 0.004(3)
C60 0.041(3) 0.018(3) 0.031(3) -0.006(2) -0.007(2) 0.008(3)
C61 0.077(5) 0.082(5) 0.098(5) -0.046(4) 0.028(4) -0.032(4)
C62 0.082(5) 0.067(5) 0.080(5) -0.044(4) 0.028(4) -0.040(4)
C63 0.078(6) 0.066(6) 0.079(6) -0.038(5) 0.023(5) -0.038(5)
C63' 0.070(6) 0.076(6) 0.088(6) -0.045(5) 0.026(5) -0.037(5)
C64 0.078(5) 0.065(5) 0.084(5) -0.031(4) -0.002(4) -0.037(4)
C65 0.081(4) 0.038(3) 0.062(4) 0.000(3) -0.013(3) 0.009(3)
C66 0.076(4) 0.035(3) 0.057(3) -0.001(3) -0.005(3) 0.012(3)
C67 0.071(4) 0.026(3) 0.054(3) -0.001(3) 0.000(3) 0.008(3)
C66' 0.086(5) 0.031(5) 0.049(5) -0.007(5) -0.009(5) 0.021(5)
C67' 0.090(5) 0.030(5) 0.052(5) -0.005(5) -0.011(5) 0.015(5)
C68 0.125(4) 0.039(4) 0.055(4) -0.015(3) -0.025(4) 0.036(3)
O8 0.102(6) 0.300(15) 0.189(10) 0.049(9) 0.063(6) -0.032(7)
C69 0.120(5) 0.126(6) 0.105(5) 0.010(5) 0.014(5) 0.010(5)
C71 0.158(8) 0.169(8) 0.148(7) 0.010(7) 0.026(7) 0.003(8)
C70 0.133(8) 0.153(8) 0.129(8) 0.011(7) 0.018(8) 0.012(8)
C70' 0.130(8) 0.140(8) 0.112(8) 0.024(7) 0.018(7) 0.014(8)

loop_
_atom_type_symbol
_atom_type_description
_atom_type_scat_dispersion_real
_atom_type_scat_dispersion_imag
_atom_type_scat_source
C C 0.0033 0.0016 'International Tables Vol C Tables 4.2.6.8 and 6.1.1.4'
H H 0.0000 0.0000 'International Tables Vol C Tables 4.2.6.8 and 6.1.1.4'
N N 0.0061 0.0033 'International Tables Vol C Tables 4.2.6.8 and 6.1.1.4'
O O 0.0106 0.0060 'International Tables Vol C Tables 4.2.6.8 and 6.1.1.4'
Y Y -2.7962 3.5667 'International Tables Vol C Tables 4.2.6.8 and 6.1.1.4'

loop_
_geom_angle_atom_site_label_1
_geom_angle_atom_site_label_2
_geom_angle_atom_site_label_3
_geom_angle
_geom_angle_site_symmetry_1
_geom_angle_site_symmetry_3
O1 Y1 O2 101.88(12) . .
O1 Y1 O3 116.28(12) . .
O2 Y1 O3 114.95(12) . .
O1 Y1 O4 154.72(12) . 3_565
O2 Y1 O4 92.44(12) . 3_565
O3 Y1 O4 74.78(11) . 3_565
O1 Y1 O6 84.37(12) . .
O2 Y1 O6 86.69(13) . .
O3 Y1 O6 143.79(12) . .
O4 Y1 O6 75.67(11) 3_565 .
O1 Y1 O5 79.06(12) . .
O2 Y1 O5 168.40(14) . .
O3 Y1 O5 74.12(12) . .
O4 Y1 O5 82.84(12) 3_565 .
O6 Y1 O5 81.88(12) . .
O1 Y1 N1 75.87(12) . .
O2 Y1 N1 75.82(13) . .
O3 Y1 N1 66.15(12) . .
O4 Y1 N1 128.37(12) 3_565 .
O6 Y1 N1 150.03(12) . .
O5 Y1 N1 115.38(13) . .
C1 O1 Y1 143.0(3) . .
C14 O2 Y1 140.7(3) . .
C16 O3 Y1 119.5(3) . .
C16 O4 Y1 127.9(3) . 3_565
C53 O5 C56 107.6(4) . .
C53 O5 Y1 126.8(3) . .
C56 O5 Y1 120.2(3) . .
C57 O6 C60 109.3(4) . .
C57 O6 Y1 123.0(3) . .
C60 O6 Y1 123.9(3) . .
C61 O7 C64 104.4(7) . .
C15 N1 C8 110.9(4) . .
C15 N1 C7 109.5(4) . .
C8 N1 C7 109.1(4) . .
C15 N1 Y1 108.3(3) . .
C8 N1 Y1 112.5(3) . .
C7 N1 Y1 106.4(3) . .
O1 C1 C6 119.6(4) . .
O1 C1 C2 121.9(5) . .
C6 C1 C2 118.5(5) . .
C3 C2 C1 117.9(5) . .
C3 C2 C17 121.8(4) . .
C1 C2 C17 120.3(4) . .
C2 C3 C4 124.4(5) . .
C2 C3 H3A 117.8 . .
C4 C3 H3A 117.8 . .
C5 C4 C3 116.8(5) . .
C5 C4 C26 123.0(5) . .
C3 C4 C26 120.0(4) . .
C4 C5 C6 121.3(5) . .
C4 C5 H5A 119.3 . .
C6 C5 H5A 119.3 . .
C5 C6 C1 121.0(4) . .
C5 C6 C7 119.2(5) . .
C1 C6 C7 119.8(4) . .
N1 C7 C6 114.6(4) . .
N1 C7 H7A 108.6 . .
C6 C7 H7A 108.6 . .
N1 C7 H7B 108.6 . .
C6 C7 H7B 108.6 . .
H7A C7 H7B 107.6 . .
N1 C8 C9 114.9(4) . .
N1 C8 H8A 108.5 . .
C9 C8 H8A 108.5 . .
N1 C8 H8B 108.5 . .
C9 C8 H8B 108.5 . .
H8A C8 H8B 107.5 . .
C10 C9 C14 121.3(5) . .
C10 C9 C8 119.1(5) . .
C14 C9 C8 119.5(5) . .
C11 C10 C9 122.2(5) . .
C11 C10 H10A 118.9 . .
C9 C10 H10A 118.9 . .
C10 C11 C12 116.3(5) . .
C10 C11 C35 123.4(5) . .
C12 C11 C35 120.3(5) . .
C13 C12 C11 124.2(5) . .
C13 C12 H12A 117.9 . .
C11 C12 H12A 117.9 . .
C12 C13 C14 118.4(5) . .
C12 C13 C44 120.7(4) . .
C14 C13 C44 120.8(5) . .
O2 C14 C9 119.4(4) . .
O2 C14 C13 123.0(5) . .
C9 C14 C13 117.6(5) . .
N1 C15 C16 111.6(4) . .
N1 C15 H15A 109.3 . .
C16 C15 H15A 109.3 . .
N1 C15 H15B 109.3 . .
C16 C15 H15B 109.3 . .
H15A C15 H15B 108.0 . .
O4 C16 O3 124.9(5) . .
O4 C16 C15 117.6(5) . .
O3 C16 C15 117.4(4) . .
C20 C17 C18 113.0(4) . .
C20 C17 C19 106.1(4) . .
C18 C17 C19 106.2(4) . .
C20 C17 C2 110.8(4) . .
C18 C17 C2 108.6(4) . .
C19 C17 C2 112.0(4) . .
C17 C18 H18A 109.5 . .
C17 C18 H18B 109.5 . .
H18A C18 H18B 109.5 . .
C17 C18 H18C 109.5 . .
H18A C18 H18C 109.5 . .
H18B C18 H18C 109.5 . .
C17 C19 H19A 109.5 . .
C17 C19 H19B 109.5 . .
H19A C19 H19B 109.5 . .
C17 C19 H19C 109.5 . .
H19A C19 H19C 109.5 . .
H19B C19 H19C 109.5 . .
C21 C20 C25 118.1(5) . .
C21 C20 C17 123.0(5) . .
C25 C20 C17 118.7(5) . .
C20 C21 C22 120.3(6) . .
C20 C21 H21A 119.8 . .
C22 C21 H21A 119.8 . .
C23 C22 C21 121.1(6) . .
C23 C22 H22A 119.4 . .
C21 C22 H22A 119.4 . .
C22 C23 C24 118.9(6) . .
C22 C23 H23A 120.6 . .
C24 C23 H23A 120.6 . .
C23 C24 C25 120.4(6) . .
C23 C24 H24A 119.8 . .
C25 C24 H24A 119.8 . .
C24 C25 C20 121.2(6) . .
C24 C25 H25A 119.4 . .
C20 C25 H25A 119.4 . .
C29 C26 C28 108.8(4) . .
C29 C26 C4 109.7(4) . .
C28 C26 C4 112.4(4) . .
C29 C26 C27 112.0(4) . .
C28 C26 C27 107.0(5) . .
C4 C26 C27 107.0(4) . .
C26 C27 H27A 109.5 . .
C26 C27 H27B 109.5 . .
H27A C27 H27B 109.5 . .
C26 C27 H27C 109.5 . .
H27A C27 H27C 109.5 . .
H27B C27 H27C 109.5 . .
C26 C28 H28A 109.5 . .
C26 C28 H28B 109.5 . .
H28A C28 H28B 109.5 . .
C26 C28 H28C 109.5 . .
H28A C28 H28C 109.5 . .
H28B C28 H28C 109.5 . .
C34 C29 C30 117.1(5) . .
C34 C29 C26 119.8(5) . .
C30 C29 C26 123.2(5) . .
C29 C30 C31 121.3(5) . .
C29 C30 H30A 119.3 . .
C31 C30 H30A 119.3 . .
C32 C31 C30 120.3(5) . .
C32 C31 H31A 119.9 . .
C30 C31 H31A 119.9 . .
C31 C32 C33 119.6(6) . .
C31 C32 H32A 120.2 . .
C33 C32 H32A 120.2 . .
C32 C33 C34 120.1(7) . .
C32 C33 H33A 119.9 . .
C34 C33 H33A 119.9 . .
C29 C34 C33 121.6(6) . .
C29 C34 H34A 119.2 . .
C33 C34 H34A 119.2 . .
C37 C35 C38 107.1(4) . .
C37 C35 C11 111.8(4) . .
C38 C35 C11 111.3(4) . .
C37 C35 C36 107.9(5) . .
C38 C35 C36 111.1(4) . .
C11 C35 C36 107.7(4) . .
C35 C36 H36A 109.5 . .
C35 C36 H36B 109.5 . .
H36A C36 H36B 109.5 . .
C35 C36 H36C 109.5 . .
H36A C36 H36C 109.5 . .
H36B C36 H36C 109.5 . .
C35 C37 H37A 109.5 . .
C35 C37 H37B 109.5 . .
H37A C37 H37B 109.5 . .
C35 C37 H37C 109.5 . .
H37A C37 H37C 109.5 . .
H37B C37 H37C 109.5 . .
C39 C38 C43 117.2(5) . .
C39 C38 C35 120.8(5) . .
C43 C38 C35 121.7(5) . .
C38 C39 C40 121.4(5) . .
C38 C39 H39A 119.3 . .
C40 C39 H39A 119.3 . .
C41 C40 C39 121.0(5) . .
C41 C40 H40A 119.5 . .
C39 C40 H40A 119.5 . .
C42 C41 C40 118.5(6) . .
C42 C41 H41A 120.7 . .
C40 C41 H41A 120.7 . .
C41 C42 C43 121.0(5) . .
C41 C42 H42A 119.5 . .
C43 C42 H42A 119.5 . .
C38 C43 C42 120.8(5) . .
C38 C43 H43A 119.6 . .
C42 C43 H43A 119.6 . .
C47 C44 C45 112.5(5) . .
C47 C44 C46 104.5(4) . .
C45 C44 C46 106.7(4) . .
C47 C44 C13 111.0(4) . .
C45 C44 C13 110.6(4) . .
C46 C44 C13 111.3(4) . .
C44 C45 H45A 109.5 . .
C44 C45 H45B 109.5 . .
H45A C45 H45B 109.5 . .
C44 C45 H45C 109.5 . .
H45A C45 H45C 109.5 . .
H45B C45 H45C 109.5 . .
C44 C46 H46A 109.5 . .
C44 C46 H46B 109.5 . .
H46A C46 H46B 109.5 . .
C44 C46 H46C 109.5 . .
H46A C46 H46C 109.5 . .
H46B C46 H46C 109.5 . .
C52 C47 C48 116.6(5) . .
C52 C47 C44 121.6(5) . .
C48 C47 C44 121.4(5) . .
C49 C48 C47 122.0(6) . .
C49 C48 H48A 119.0 . .
C47 C48 H48A 119.0 . .
C50 C49 C48 120.6(6) . .
C50 C49 H49A 119.7 . .
C48 C49 H49A 119.7 . .
C49 C50 C51 118.8(6) . .
C49 C50 H50A 120.6 . .
C51 C50 H50A 120.6 . .
C50 C51 C52 120.6(6) . .
C50 C51 H51A 119.7 . .
C52 C51 H51A 119.7 . .
C47 C52 C51 121.4(6) . .
C47 C52 H52A 119.3 . .
C51 C52 H52A 119.3 . .
O5 C53 C54 105.8(4) . .
O5 C53 H53A 110.6 . .
C54 C53 H53A 110.6 . .
O5 C53 H53B 110.6 . .
C54 C53 H53B 110.6 . .
H53A C53 H53B 108.7 . .
C55' C54 C53 106.4(7) . .
C55' C54 C55 36.9(8) . .
C53 C54 C55 104.5(6) . .
C55' C54 H54A 126.8 . .
C53 C54 H54A 126.8 . .
C55 C54 H54A 117.3 . .
C56 C55 C54 103.3(8) . .
C56 C55 H55A 111.1 . .
C54 C55 H55A 111.1 . .
C56 C55 H55B 111.1 . .
C54 C55 H55B 111.1 . .
H55A C55 H55B 109.1 . .
C54 C55' C56 107.3(11) . .
C54 C55' H55C 126.3 . .
C56 C55' H55C 126.3 . .
C55 C56 O5 111.5(7) . .
C55 C56 C55' 36.8(7) . .
O5 C56 C55' 99.3(6) . .
C55 C56 H56A 109.6 . .
O5 C56 H56A 130.3 . .
C55' C56 H56A 130.3 . .
O6 C57 C58 104.3(5) . .
O6 C57 H57A 110.9 . .
C58 C57 H57A 110.9 . .
O6 C57 H57B 110.9 . .
C58 C57 H57B 110.9 . .
H57A C57 H57B 108.9 . .
C57 C58 C59 102.0(5) . .
C57 C58 H58A 111.4 . .
C59 C58 H58A 111.4 . .
C57 C58 H58B 111.4 . .
C59 C58 H58B 111.4 . .
H58A C58 H58B 109.2 . .
C60 C59 C58 102.1(5) . .
C60 C59 H59A 111.3 . .
C58 C59 H59A 111.3 . .
C60 C59 H59B 111.3 . .
C58 C59 H59B 111.3 . .
H59A C59 H59B 109.2 . .
O6 C60 C59 105.3(4) . .
O6 C60 H60A 110.7 . .
C59 C60 H60A 110.7 . .
O6 C60 H60B 110.7 . .
C59 C60 H60B 110.7 . .
H60A C60 H60B 108.8 . .
C62 C61 O7 102.3(7) . .
C63 C62 C63' 30.5(14) . .
C63 C62 C61 105.4(11) . .
C63' C62 C61 109.6(11) . .
C62 C63 C64 98.7(14) . .
C64 C63' C62 115.5(16) . .
C63' C64 O7 105.9(11) . .
C63' C64 C63 23.2(14) . .
O7 C64 C63 94.8(9) . .
C66' C65 C66 76.3(18) . .
C66' C65 C68 110.7(18) . .
C66 C65 C68 102.7(7) . .
C65 C66 C67 108.5(7) . .
O8 C67 C66 103.5(9) . .
C65 C66' C67' 115(3) . .
C66' C67' O8 93(2) . .
C65 C68 O8 99.1(7) . .
C67 O8 C68 113.5(10) . .
C67 O8 C67' 63.3(14) . .
C68 O8 C67' 102.2(14) . .
C70 C69 C70' 109(2) 3_466 .
C70 C69 C70 66(2) 3_466 .
C70' C69 C70 50.3(13) . .
C70 C69 C71 39.4(13) 3_466 3_466
C70' C69 C71 128.3(14) . 3_466
C70 C69 C71 78.4(14) . 3_466
C70 C71 C70' 65(2) . .
C70 C71 C69 48.8(18) . 3_466
C70' C71 C69 112.2(17) . 3_466
C71 C70 C70' 62(2) . .
C71 C70 C69 92(2) . 3_466
C70' C70 C69 151(3) . 3_466
C71 C70 C69 100(3) . .
C70' C70 C69 62.1(19) . .
C69 C70 C69 114(2) 3_466 .
C71 C70 C70 101(3) . 3_466
C70' C70 C70 107(3) . 3_466
C69 C70 C70 63.0(19) 3_466 3_466
C69 C70 C70 51.2(19) . 3_466
C71 C70' C70 53.3(17) . .
C71 C70' C69 98.3(18) . .
C70 C70' C69 67.6(17) . .

loop_
_geom_bond_atom_site_label_1
_geom_bond_atom_site_label_2
_geom_bond_distance
_geom_bond_site_symmetry_2
Y1 O1 2.164(3) .
Y1 O2 2.167(3) .
Y1 O3 2.326(3) .
Y1 O4 2.373(3) 3_565
Y1 O6 2.387(4) .
Y1 O5 2.441(3) .
Y1 N1 2.538(4) .
O1 C1 1.328(6) .
O2 C14 1.333(6) .
O3 C16 1.263(6) .
O4 C16 1.258(5) .
O4 Y1 2.374(3) 3_565
O5 C53 1.451(6) .
O5 C56 1.467(6) .
O6 C57 1.454(6) .
O6 C60 1.457(6) .
O7 C61 1.577(11) .
O7 C64 1.584(10) .
N1 C15 1.474(6) .
N1 C8 1.483(6) .
N1 C7 1.493(6) .
C1 C6 1.401(7) .
C1 C2 1.430(6) .
C2 C3 1.387(7) .
C2 C17 1.543(7) .
C3 C4 1.394(7) .
C3 H3A 0.9300 .
C4 C5 1.391(6) .
C4 C26 1.540(7) .
C5 C6 1.400(7) .
C5 H5A 0.9300 .
C6 C7 1.510(6) .
C7 H7A 0.9700 .
C7 H7B 0.9700 .
C8 C9 1.503(6) .
C8 H8A 0.9700 .
C8 H8B 0.9700 .
C9 C10 1.393(7) .
C9 C14 1.410(7) .
C10 C11 1.373(7) .
C10 H10A 0.9300 .
C11 C12 1.402(7) .
C11 C35 1.536(7) .
C12 C13 1.390(7) .
C12 H12A 0.9300 .
C13 C14 1.423(7) .
C13 C44 1.543(7) .
C15 C16 1.524(7) .
C15 H15A 0.9700 .
C15 H15B 0.9700 .
C17 C20 1.535(7) .
C17 C18 1.537(7) .
C17 C19 1.543(6) .
C18 H18A 0.9600 .
C18 H18B 0.9600 .
C18 H18C 0.9600 .
C19 H19A 0.9600 .
C19 H19B 0.9600 .
C19 H19C 0.9600 .
C20 C21 1.383(7) .
C20 C25 1.392(7) .
C21 C22 1.402(8) .
C21 H21A 0.9300 .
C22 C23 1.372(8) .
C22 H22A 0.9300 .
C23 C24 1.379(8) .
C23 H23A 0.9300 .
C24 C25 1.390(8) .
C24 H24A 0.9300 .
C25 H25A 0.9300 .
C26 C29 1.531(7) .
C26 C28 1.532(7) .
C26 C27 1.541(7) .
C27 H27A 0.9600 .
C27 H27B 0.9600 .
C27 H27C 0.9600 .
C28 H28A 0.9600 .
C28 H28B 0.9600 .
C28 H28C 0.9600 .
C29 C34 1.376(8) .
C29 C30 1.386(7) .
C30 C31 1.393(7) .
C30 H30A 0.9300 .
C31 C32 1.348(8) .
C31 H31A 0.9300 .
C32 C33 1.378(8) .
C32 H32A 0.9300 .
C33 C34 1.381(8) .
C33 H33A 0.9300 .
C34 H34A 0.9300 .
C35 C37 1.521(7) .
C35 C38 1.535(7) .
C35 C36 1.545(7) .
C36 H36A 0.9600 .
C36 H36B 0.9600 .
C36 H36C 0.9600 .
C37 H37A 0.9600 .
C37 H37B 0.9600 .
C37 H37C 0.9600 .
C38 C39 1.383(7) .
C38 C43 1.392(7) .
C39 C40 1.385(8) .
C39 H39A 0.9300 .
C40 C41 1.372(8) .
C40 H40A 0.9300 .
C41 C42 1.369(7) .
C41 H41A 0.9300 .
C42 C43 1.394(7) .
C42 H42A 0.9300 .
C43 H43A 0.9300 .
C44 C47 1.538(7) .
C44 C45 1.541(7) .
C44 C46 1.541(7) .
C45 H45A 0.9600 .
C45 H45B 0.9600 .
C45 H45C 0.9600 .
C46 H46A 0.9600 .
C46 H46B 0.9600 .
C46 H46C 0.9600 .
C47 C52 1.377(7) .
C47 C48 1.398(8) .
C48 C49 1.381(8) .
C48 H48A 0.9300 .
C49 C50 1.361(8) .
C49 H49A 0.9300 .
C50 C51 1.381(9) .
C50 H50A 0.9300 .
C51 C52 1.393(8) .
C51 H51A 0.9300 .
C52 H52A 0.9300 .
C53 C54 1.501(8) .
C53 H53A 0.9700 .
C53 H53B 0.9700 .
C54 C55' 1.306(14) .
C54 C55 1.567(12) .
C54 H54A 0.9300 .
C55 C56 1.375(13) .
C55 H55A 0.9700 .
C55 H55B 0.9700 .
C55' C56 1.556(15) .
C55' H55C 0.9300 .
C56 H56A 0.9300 .
C57 C58 1.501(8) .
C57 H57A 0.9700 .
C57 H57B 0.9700 .
C58 C59 1.516(8) .
C58 H58A 0.9700 .
C58 H58B 0.9700 .
C59 C60 1.513(8) .
C59 H59A 0.9700 .
C59 H59B 0.9700 .
C60 H60A 0.9700 .
C60 H60B 0.9700 .
C61 C62 1.466(10) .
C62 C63 1.30(2) .
C62 C63' 1.41(2) .
C63 C64 1.71(2) .
C63' C64 1.31(2) .
C65 C66' 1.27(4) .
C65 C66 1.479(11) .
C65 C68 1.482(10) .
C66 C67 1.534(13) .
C67 O8 1.285(13) .
C66' C67' 1.54(5) .
C67' O8 1.84(3) .
C68 O8 1.551(12) .
C69 C70 1.36(3) 3_466
C69 C70' 1.49(3) .
C69 C70 1.56(3) .
C69 C71 1.811(17) 3_466
C71 C70 1.15(3) .
C71 C70' 1.27(3) .
C71 C69 1.811(17) 3_466
C70 C70' 1.30(3) .
C70 C69 1.36(3) 3_466
C70 C70 1.59(5) 3_466

loop_
_geom_torsion_atom_site_label_1
_geom_torsion_atom_site_label_2
_geom_torsion_atom_site_label_3
_geom_torsion_atom_site_label_4
_geom_torsion
_geom_torsion_site_symmetry_1
_geom_torsion_site_symmetry_4
O2 Y1 O1 C1 -72.8(5) . .
O3 Y1 O1 C1 53.0(5) . .
O4 Y1 O1 C1 164.0(4) 3_565 .
O6 Y1 O1 C1 -158.2(5) . .
O5 Y1 O1 C1 119.0(5) . .
N1 Y1 O1 C1 -0.9(5) . .
O1 Y1 O2 C14 93.7(5) . .
O3 Y1 O2 C14 -32.9(5) . .
O4 Y1 O2 C14 -107.2(5) 3_565 .
O6 Y1 O2 C14 177.3(5) . .
O5 Y1 O2 C14 -172.8(5) . .
N1 Y1 O2 C14 21.8(4) . .
O1 Y1 O3 C16 -94.8(3) . .
O2 Y1 O3 C16 24.1(4) . .
O4 Y1 O3 C16 109.6(3) 3_565 .
O6 Y1 O3 C16 145.9(3) . .
O5 Y1 O3 C16 -163.6(3) . .
N1 Y1 O3 C16 -35.8(3) . .
O1 Y1 O5 C53 -164.5(5) . .
O2 Y1 O5 C53 99.7(7) . .
O3 Y1 O5 C53 -43.0(4) . .
O4 Y1 O5 C53 33.2(4) 3_565 .
O6 Y1 O5 C53 109.7(4) . .
N1 Y1 O5 C53 -96.1(4) . .
O1 Y1 O5 C56 -13.8(4) . .
O2 Y1 O5 C56 -109.6(7) . .
O3 Y1 O5 C56 107.7(4) . .
O4 Y1 O5 C56 -176.1(4) 3_565 .
O6 Y1 O5 C56 -99.6(4) . .
N1 Y1 O5 C56 54.6(4) . .
O1 Y1 O6 C57 94.9(4) . .
O2 Y1 O6 C57 -7.4(4) . .
O3 Y1 O6 C57 -136.9(3) . .
O4 Y1 O6 C57 -100.8(4) 3_565 .
O5 Y1 O6 C57 174.6(4) . .
N1 Y1 O6 C57 46.4(5) . .
O1 Y1 O6 C60 -109.5(4) . .
O2 Y1 O6 C60 148.2(4) . .
O3 Y1 O6 C60 18.7(4) . .
O4 Y1 O6 C60 54.8(4) 3_565 .
O5 Y1 O6 C60 -29.8(4) . .
N1 Y1 O6 C60 -158.1(3) . .
O1 Y1 N1 C15 159.8(3) . .
O2 Y1 N1 C15 -93.8(3) . .
O3 Y1 N1 C15 32.2(3) . .
O4 Y1 N1 C15 -12.1(4) 3_565 .
O6 Y1 N1 C15 -149.9(3) . .
O5 Y1 N1 C15 89.4(3) . .
O1 Y1 N1 C8 -77.2(3) . .
O2 Y1 N1 C8 29.2(3) . .
O3 Y1 N1 C8 155.1(3) . .
O4 Y1 N1 C8 110.9(3) 3_565 .
O6 Y1 N1 C8 -27.0(4) . .
O5 Y1 N1 C8 -147.6(3) . .
O1 Y1 N1 C7 42.2(3) . .
O2 Y1 N1 C7 148.6(3) . .
O3 Y1 N1 C7 -85.5(3) . .
O4 Y1 N1 C7 -129.7(3) 3_565 .
O6 Y1 N1 C7 92.4(3) . .
O5 Y1 N1 C7 -28.2(3) . .
Y1 O1 C1 C6 -19.7(8) . .
Y1 O1 C1 C2 158.9(4) . .
O1 C1 C2 C3 -177.1(5) . .
C6 C1 C2 C3 1.4(7) . .
O1 C1 C2 C17 0.8(7) . .
C6 C1 C2 C17 179.4(5) . .
C1 C2 C3 C4 0.5(8) . .
C17 C2 C3 C4 -177.4(5) . .
C2 C3 C4 C5 -1.5(8) . .
C2 C3 C4 C26 173.6(5) . .
C3 C4 C5 C6 0.5(7) . .
C26 C4 C5 C6 -174.4(5) . .
C4 C5 C6 C1 1.4(8) . .
C4 C5 C6 C7 -179.0(4) . .
O1 C1 C6 C5 176.2(4) . .
C2 C1 C6 C5 -2.4(7) . .
O1 C1 C6 C7 -3.4(7) . .
C2 C1 C6 C7 178.0(4) . .
C15 N1 C7 C6 167.4(4) . .
C8 N1 C7 C6 45.8(6) . .
Y1 N1 C7 C6 -75.8(4) . .
C5 C6 C7 N1 -122.1(5) . .
C1 C6 C7 N1 57.4(6) . .
C15 N1 C8 C9 54.0(6) . .
C7 N1 C8 C9 174.8(4) . .
Y1 N1 C8 C9 -67.4(5) . .
N1 C8 C9 C10 -124.4(5) . .
N1 C8 C9 C14 58.3(6) . .
C14 C9 C10 C11 2.2(7) . .
C8 C9 C10 C11 -175.2(4) . .
C9 C10 C11 C12 -0.6(7) . .
C9 C10 C11 C35 179.7(4) . .
C10 C11 C12 C13 -0.2(7) . .
C35 C11 C12 C13 179.5(4) . .
C11 C12 C13 C14 -0.5(7) . .
C11 C12 C13 C44 176.3(5) . .
Y1 O2 C14 C9 -38.2(7) . .
Y1 O2 C14 C13 143.1(4) . .
C10 C9 C14 O2 178.5(4) . .
C8 C9 C14 O2 -4.2(7) . .
C10 C9 C14 C13 -2.7(7) . .
C8 C9 C14 C13 174.6(4) . .
C12 C13 C14 O2 -179.4(4) . .
C44 C13 C14 O2 3.8(7) . .
C12 C13 C14 C9 1.9(7) . .
C44 C13 C14 C9 -174.9(4) . .
C8 N1 C15 C16 -153.5(4) . .
C7 N1 C15 C16 86.0(5) . .
Y1 N1 C15 C16 -29.6(4) . .
Y1 O4 C16 O3 38.8(7) 3_565 .
Y1 O4 C16 C15 -136.6(4) 3_565 .
Y1 O3 C16 O4 -143.2(4) . .
Y1 O3 C16 C15 32.3(5) . .
N1 C15 C16 O4 177.9(4) . .
N1 C15 C16 O3 2.1(6) . .
C3 C2 C17 C20 -118.8(5) . .
C1 C2 C17 C20 63.4(6) . .
C3 C2 C17 C18 116.5(5) . .
C1 C2 C17 C18 -61.3(6) . .
C3 C2 C17 C19 -0.5(7) . .
C1 C2 C17 C19 -178.4(4) . .
C18 C17 C20 C21 -9.1(7) . .
C19 C17 C20 C21 106.9(5) . .
C2 C17 C20 C21 -131.3(5) . .
C18 C17 C20 C25 175.8(5) . .
C19 C17 C20 C25 -68.2(6) . .
C2 C17 C20 C25 53.6(6) . .
C25 C20 C21 C22 0.8(8) . .
C17 C20 C21 C22 -174.3(5) . .
C20 C21 C22 C23 -0.3(9) . .
C21 C22 C23 C24 -0.5(9) . .
C22 C23 C24 C25 0.8(8) . .
C23 C24 C25 C20 -0.3(8) . .
C21 C20 C25 C24 -0.5(8) . .
C17 C20 C25 C24 174.8(5) . .
C5 C4 C26 C29 -136.9(5) . .
C3 C4 C26 C29 48.3(6) . .
C5 C4 C26 C28 -15.8(7) . .
C3 C4 C26 C28 169.5(5) . .
C5 C4 C26 C27 101.4(6) . .
C3 C4 C26 C27 -73.3(6) . .
C28 C26 C29 C34 -59.1(7) . .
C4 C26 C29 C34 64.3(7) . .
C27 C26 C29 C34 -177.1(6) . .
C28 C26 C29 C30 120.9(6) . .
C4 C26 C29 C30 -115.8(6) . .
C27 C26 C29 C30 2.9(8) . .
C34 C29 C30 C31 1.6(9) . .
C26 C29 C30 C31 -178.4(5) . .
C29 C30 C31 C32 1.5(10) . .
C30 C31 C32 C33 -3.3(11) . .
C31 C32 C33 C34 2.0(12) . .
C30 C29 C34 C33 -3.0(10) . .
C26 C29 C34 C33 177.0(6) . .
C32 C33 C34 C29 1.3(12) . .
C10 C11 C35 C37 0.1(7) . .
C12 C11 C35 C37 -179.6(5) . .
C10 C11 C35 C38 -119.7(5) . .
C12 C11 C35 C38 60.7(6) . .
C10 C11 C35 C36 118.4(5) . .
C12 C11 C35 C36 -61.2(6) . .
C37 C35 C38 C39 76.9(6) . .
C11 C35 C38 C39 -160.6(5) . .
C36 C35 C38 C39 -40.7(7) . .
C37 C35 C38 C43 -97.6(6) . .
C11 C35 C38 C43 24.9(7) . .
C36 C35 C38 C43 144.8(5) . .
C43 C38 C39 C40 -1.0(9) . .
C35 C38 C39 C40 -175.7(5) . .
C38 C39 C40 C41 1.2(9) . .
C39 C40 C41 C42 -0.7(9) . .
C40 C41 C42 C43 0.0(9) . .
C39 C38 C43 C42 0.3(8) . .
C35 C38 C43 C42 175.0(5) . .
C41 C42 C43 C38 0.2(9) . .
C12 C13 C44 C47 -106.1(5) . .
C14 C13 C44 C47 70.6(6) . .
C12 C13 C44 C45 128.2(5) . .
C14 C13 C44 C45 -55.0(6) . .
C12 C13 C44 C46 9.8(6) . .
C14 C13 C44 C46 -173.5(4) . .
C45 C44 C47 C52 148.7(5) . .
C46 C44 C47 C52 -95.9(6) . .
C13 C44 C47 C52 24.1(7) . .
C45 C44 C47 C48 -38.8(7) . .
C46 C44 C47 C48 76.6(6) . .
C13 C44 C47 C48 -163.4(5) . .
C52 C47 C48 C49 -0.5(9) . .
C44 C47 C48 C49 -173.4(5) . .
C47 C48 C49 C50 0.8(10) . .
C48 C49 C50 C51 -0.6(10) . .
C49 C50 C51 C52 0.3(11) . .
C48 C47 C52 C51 0.2(9) . .
C44 C47 C52 C51 173.0(6) . .
C50 C51 C52 C47 -0.1(10) . .
C56 O5 C53 C54 -6.8(7) . .
Y1 O5 C53 C54 146.8(4) . .
O5 C53 C54 C55' -17.9(10) . .
O5 C53 C54 C55 20.4(9) . .
C55' C54 C55 C56 70.9(14) . .
C53 C54 C55 C56 -27.1(11) . .
C53 C54 C55' C56 34.2(11) . .
C55 C54 C55' C56 -58.4(12) . .
C54 C55 C56 O5 23.9(12) . .
C54 C55 C56 C55' -52.5(10) . .
C53 O5 C56 C55 -11.8(10) . .
Y1 O5 C56 C55 -167.5(8) . .
C53 O5 C56 C55' 24.4(8) . .
Y1 O5 C56 C55' -131.3(6) . .
C54 C55' C56 C55 76.2(15) . .
C54 C55' C56 O5 -37.3(10) . .
C60 O6 C57 C58 -19.3(6) . .
Y1 O6 C57 C58 139.4(4) . .
O6 C57 C58 C59 37.0(6) . .
C57 C58 C59 C60 -40.5(6) . .
C57 O6 C60 C59 -6.5(6) . .
Y1 O6 C60 C59 -164.9(3) . .
C58 C59 C60 O6 29.3(6) . .
C64 O7 C61 C62 8.5(9) . .
O7 C61 C62 C63 -45.8(14) . .
O7 C61 C62 C63' -14.1(14) . .
C63' C62 C63 C64 -43(3) . .
C61 C62 C63 C64 59.7(13) . .
C63 C62 C63' C64 103(4) . .
C61 C62 C63' C64 16(2) . .
C62 C63' C64 O7 -9(2) . .
C62 C63' C64 C63 -73(3) . .
C61 O7 C64 C63' -0.1(14) . .
C61 O7 C64 C63 20.7(10) . .
C62 C63 C64 C63' 71(3) . .
C62 C63 C64 O7 -48.9(13) . .
C66' C65 C66 C67 83.6(19) . .
C68 C65 C66 C67 -25.0(9) . .
C65 C66 C67 O8 3.9(11) . .
C66 C65 C66' C67' -55(3) . .
C68 C65 C66' C67' 43(3) . .
C65 C66' C67' O8 -17(3) . .
C66' C65 C68 O8 -47(2) . .
C66 C65 C68 O8 32.6(8) . .
C66 C67 O8 C68 19.1(12) . .
C66 C67 O8 C67' -73.2(16) . .
C65 C68 O8 C67 -34.7(11) . .
C65 C68 O8 C67' 31.3(13) . .
C66' C67' O8 C67 99(2) . .
C66' C67' O8 C68 -12(2) . .
C69 C71 C70 C70' -166(3) 3_466 .
C70' C71 C70 C69 166(3) . 3_466
C70' C71 C70 C69 51(2) . .
C69 C71 C70 C69 -115(2) 3_466 .
C70' C71 C70 C70 103(3) . 3_466
C69 C71 C70 C70 -63(2) 3_466 3_466
C70 C69 C70 C71 97(3) 3_466 .
C70' C69 C70 C71 -51(2) . .
C71 C69 C70 C71 136(2) 3_466 .
C70 C69 C70 C70' 147(3) 3_466 .
C71 C69 C70 C70' -173(2) 3_466 .
C70 C69 C70 C69 0.001(2) 3_466 3_466
C70' C69 C70 C69 -147(3) . 3_466
C71 C69 C70 C69 39.3(17) 3_466 3_466
C70' C69 C70 C70 -147(3) . 3_466
C71 C69 C70 C70 39.3(17) 3_466 3_466
C69 C71 C70' C70 11(2) 3_466 .
C70 C71 C70' C69 -54(2) . .
C69 C71 C70' C69 -43(2) 3_466 .
C69 C70 C70' C71 -30(5) 3_466 .
C69 C70 C70' C71 -120(2) . .
C70 C70 C70' C71 -94(3) 3_466 .
C71 C70 C70' C69 120(2) . .
C69 C70 C70' C69 90(6) 3_466 .
C70 C70 C70' C69 26(3) 3_466 .
C70 C69 C70' C71 13(3) 3_466 .
C70 C69 C70' C71 44.5(19) . .
C71 C69 C70' C71 53(3) 3_466 .
C70 C69 C70' C70 -31(3) 3_466 .
C71 C69 C70' C70 8(3) 3_466 .
